data_7045584
loop_
_publ_author_name
'Stahl, J.'
'Shlaen, E.'
'Singer, H.'
'Johrendt, D.'

_publ_section_title
;
 Systematic dimensional reduction of the layered \b-FeSe structure by
 solvothermal synthesis.
;
_journal_issue 10
_journal_name_full 'Dalton transactions (Cambridge, England : 2003)'
_journal_page_first 3264
_journal_page_last 3271
_journal_paper_doi 10.1039/c8dt00025e
_journal_volume 47
_journal_year 2018
_chemical_formula_sum 'C14 H56 Fe10 N14 Se12'
_chemical_formula_weight 1926.7
_space_group_IT_number 14
_space_group_name_Hall '-P 2yn'
_space_group_name_H-M_alt 'P 1 21/n 1'
_symmetry_cell_setting monoclinic
_symmetry_Int_Tables_number 14
_symmetry_space_group_name_Hall '-P 2yn'
_symmetry_space_group_name_H-M 'P 1 21/n 1'
_audit_update_record
;
2017-12-22 deposited with the CCDC.
2018-02-08 downloaded from the CCDC.
;
_cell_angle_alpha 90
_cell_angle_beta 90
_cell_angle_gamma 90
_cell_formula_units_Z 2
_cell_length_a 9.323(2)
_cell_length_b 12.273(2)
_cell_length_c 20.821(4)
_cell_measurement_reflns_used 2137
_cell_measurement_temperature 120
_cell_measurement_theta_max 53.211
_cell_measurement_theta_min 4.787
_cell_volume 2382.4(8)
_diffrn_ambient_temperature 120
_diffrn_measured_fraction_theta_full 0.99
_diffrn_measured_fraction_theta_max 0.99
_diffrn_measurement_device 'four-circle diffractometer'
_diffrn_measurement_device_type 'Bruker CCD'
_diffrn_radiation_monochromator graphite
_diffrn_radiation_probe x-ray
_diffrn_radiation_source 'X-ray tube'
_diffrn_radiation_type 'Mo K\a'
_diffrn_radiation_wavelength 0.71073
_diffrn_reflns_av_R_equivalents 0.0578
_diffrn_reflns_av_unetI/netI 0.0424
_diffrn_reflns_limit_h_max 12
_diffrn_reflns_limit_h_min -12
_diffrn_reflns_limit_k_max 16
_diffrn_reflns_limit_k_min -14
_diffrn_reflns_limit_l_max 27
_diffrn_reflns_limit_l_min -27
_diffrn_reflns_number 42237
_diffrn_reflns_theta_full 28.64
_diffrn_reflns_theta_max 28.64
_diffrn_reflns_theta_min 2.39
_exptl_absorpt_coefficient_mu 12.146
_exptl_absorpt_correction_T_max 1.0000
_exptl_absorpt_correction_T_min 0.6955
_exptl_absorpt_correction_type multi-scan
_exptl_absorpt_process_details 'SADABS 2014/5'
_exptl_crystal_colour black
_exptl_crystal_density_diffrn 2.6858
_exptl_crystal_description needle
_exptl_crystal_F_000 1812
_refine_diff_density_max 0.98
_refine_diff_density_min -1.08
_refine_ls_extinction_method none
_refine_ls_goodness_of_fit_gt 1.81
_refine_ls_goodness_of_fit_ref 1.69
_refine_ls_hydrogen_treatment constr
_refine_ls_number_constraints 119
_refine_ls_number_parameters 226
_refine_ls_number_reflns 4294
_refine_ls_number_restraints 0
_refine_ls_R_factor_all 0.0518
_refine_ls_R_factor_gt 0.0325
_refine_ls_shift/su_max 0.0495
_refine_ls_shift/su_mean 0.0015
_refine_ls_structure_factor_coef Fsqd
_refine_ls_weighting_details w=1/(\s^2^(I)+0.0004I^2^)
_refine_ls_weighting_scheme sigma
_refine_ls_wR_factor_gt 0.0663
_refine_ls_wR_factor_ref 0.0708
_reflns_number_gt 3334
_reflns_number_total 4294
_reflns_threshold_expression I>3\s(I)
_cod_data_source_file c8dt00025e2.cif
_cod_data_source_block Fe10Se12en7
_cod_depositor_comments 'Adding full bibliography for 7045582--7045584.cif.'
_cod_database_code 7045584

loop_
_space_group_symop_id
_space_group_symop_operation_xyz
1 x,y,z
2 -x+1/2,y+1/2,-z+1/2
3 -x,-y,-z
4 x+1/2,-y+1/2,z+1/2

loop_
_atom_site_label
_atom_site_type_symbol
_atom_site_fract_x
_atom_site_fract_y
_atom_site_fract_z
_atom_site_adp_type
_atom_site_U_iso_or_equiv
_atom_site_site_symmetry_multiplicity
_atom_site_occupancy
_atom_site_calc_flag
Se1 Se 0.77140(6) 0.93036(5) 0.12391(3) Uani 0.02419(19) 4 1 d
Se2 Se 0.85492(6) 0.40006(5) 0.03729(3) Uani 0.02412(19) 4 1 d
Se3 Se 0.11796(6) 0.88151(4) 0.03094(3) Uani 0.01944(18) 4 1 d
Se4 Se 0.76490(6) 0.69621(5) 0.99923(3) Uani 0.02219(18) 4 1 d
Se5 Se 0.99674(7) 0.64847(5) 0.14486(3) Uani 0.0288(2) 4 1 d
Se6 Se 0.93985(7) 0.85096(5) 0.86411(3) Uani 0.0260(2) 4 1 d
Fe1 Fe 0.90711(9) 0.79092(6) 0.07937(4) Uani 0.0198(3) 4 1 d
Fe2 Fe 0.94844(9) 0.58040(6) 0.04005(4) Uani 0.0199(3) 4 1 d
Fe3 Fe 0.95131(9) 0.02130(6) 0.06705(4) Uani 0.0197(3) 4 1 d
Fe4 Fe 0.99098(9) 0.75666(6) 0.95840(4) Uani 0.0193(3) 4 1 d
Fe5 Fe 0.45243(9) 0.42641(7) 0.18158(4) Uani 0.0261(3) 4 1 d
N1 N 0.4521(6) 0.60599(9) 0.19970(17) Uani 0.043(2) 4 1 d
N2 N 0.4758(3) 0.4916(2) 0.08256(9) Uani 0.0344(19) 4 1 d
N3 N 0.3853(2) 0.3987(3) 0.28151(6) Uani 0.0311(18) 4 1 d
N4 N 0.21578(13) 0.4177(3) 0.16990(10) Uani 0.0306(18) 4 1 d
N5 N 0.4870(3) 0.24995(11) 0.1676(2) Uani 0.051(2) 4 1 d
N6 N 0.68602(15) 0.4163(2) 0.20335(19) Uani 0.041(2) 4 1 d
N7 N 0.4303(6) 0.06143(16) 0.0768(2) Uani 0.069(3) 4 1 d
C1 C 0.5133(7) 0.6590(5) 0.1416(3) Uani 0.043(3) 4 1 d
C2 C 0.4422(6) 0.6097(5) 0.08454(19) Uani 0.039(2) 4 1 d
C3 C 0.2348(8) 0.3792(9) 0.2812(2) Uani 0.150(7) 4 1 d
C4 C 0.1513(4) 0.4124(6) 0.2330(3) Uani 0.061(3) 4 1 d
C5 C 0.6462(7) 0.2344(4) 0.1631(3) Uani 0.045(3) 4 1 d
C6 C 0.7244(5) 0.3022(6) 0.2091(3) Uani 0.050(3) 4 1 d
C7 C 0.4977(7) 0.0560(5) 0.0156(3) Uani 0.049(3) 4 1 d
H1n1 H 0.510766 0.629146 0.23993 Uiso 0.0512 4 1 d
H2n1 H 0.345824 0.629951 0.205316 Uiso 0.0512 4 1 d
H1n2 H 0.415562 0.454569 0.046631 Uiso 0.0413 4 1 d
H2n2 H 0.58438 0.481009 0.073014 Uiso 0.0413 4 1 d
H1n3 H 0.436756 0.33644 0.306372 Uiso 0.0374 4 1 d
H2n3 H 0.406264 0.472794 0.30385 Uiso 0.0374 4 1 d
H1n4 H 0.172051 0.482695 0.144506 Uiso 0.0368 4 1 d
H2n4 H 0.195726 0.345503 0.14536 Uiso 0.0368 4 1 d
H1n5 H 0.440502 0.235022 0.123091 Uiso 0.0612 4 1 d
H2n5 H 0.445073 0.196092 0.201339 Uiso 0.0612 4 1 d
H1n6 H 0.702192 0.455067 0.247175 Uiso 0.049 4 1 d
H2n6 H 0.74966 0.452857 0.168435 Uiso 0.049 4 1 d
H1n7 H 0.503517 0.089391 0.110717 Uiso 0.0833 4 1 d
H2n7 H 0.343562 0.114577 0.074623 Uiso 0.0833 4 1 d
H1c1 H 0.628282 0.643295 0.139485 Uiso 0.0519 4 1 d
H2c1 H 0.490702 0.746111 0.143017 Uiso 0.0519 4 1 d
H1c2 H 0.326484 0.620857 0.088239 Uiso 0.0472 4 1 d
H2c2 H 0.482091 0.648682 0.041016 Uiso 0.0472 4 1 d
H1c3 H 0.21437 0.293373 0.290961 Uiso 0.1795 4 1 d
H2c3 H 0.188844 0.405985 0.326726 Uiso 0.1795 4 1 d
H1c4 H 0.104481 0.491252 0.244894 Uiso 0.0737 4 1 d
H2c4 H 0.055269 0.361928 0.231049 Uiso 0.0737 4 1 d
H1c5 H 0.672258 0.148938 0.171287 Uiso 0.0546 4 1 d
H2c5 H 0.681859 0.253446 0.114514 Uiso 0.0546 4 1 d
H1c6 H 0.701903 0.274205 0.257757 Uiso 0.06 4 1 d
H2c6 H 0.839392 0.292721 0.201409 Uiso 0.06 4 1 d
H1c7 H 0.606155 0.088585 0.019117 Uiso 0.0585 4 1 d
H2c7 H 0.44655 0.113715 0.983101 Uiso 0.0585 4 1 d

loop_
_atom_site_aniso_label
_atom_site_aniso_type_symbol
_atom_site_aniso_U_11
_atom_site_aniso_U_22
_atom_site_aniso_U_33
_atom_site_aniso_U_12
_atom_site_aniso_U_13
_atom_site_aniso_U_23
Se1 Se 0.0283(3) 0.0210(3) 0.0233(3) 0.0008(3) 0.0074(3) -0.0006(3)
Se2 Se 0.0257(3) 0.0165(3) 0.0301(3) -0.0007(3) 0.0094(3) 0.0005(3)
Se3 Se 0.0222(3) 0.0180(3) 0.0181(3) -0.0002(3) 0.0005(2) 0.0004(2)
Se4 Se 0.0236(3) 0.0212(3) 0.0218(3) -0.0019(3) 0.0022(3) -0.0015(3)
Se5 Se 0.0463(4) 0.0210(3) 0.0190(3) 0.0041(3) -0.0014(3) 0.0014(3)
Se6 Se 0.0387(4) 0.0232(3) 0.0160(3) -0.0045(3) -0.0016(3) 0.0008(3)
Fe1 Fe 0.0259(5) 0.0163(4) 0.0172(4) 0.0006(4) 0.0032(4) 0.0003(3)
Fe2 Fe 0.0256(5) 0.0160(4) 0.0181(4) -0.0003(4) 0.0048(4) 0.0001(3)
Fe3 Fe 0.0262(5) 0.0156(4) 0.0174(4) -0.0003(4) 0.0014(4) 0.0003(3)
Fe4 Fe 0.0252(5) 0.0164(4) 0.0164(4) -0.0015(4) 0.0025(4) 0.0002(3)
Fe5 Fe 0.0274(5) 0.0284(5) 0.0226(5) 0.0026(4) -0.0021(4) -0.0033(4)
N1 N 0.070(4) 0.032(3) 0.026(3) -0.010(3) 0.010(3) 0.000(3)
N2 N 0.031(3) 0.049(4) 0.023(3) -0.004(3) -0.002(2) -0.007(3)
N3 N 0.032(3) 0.031(3) 0.030(3) -0.006(2) -0.002(2) 0.006(2)
N4 N 0.029(3) 0.038(3) 0.025(3) 0.002(2) -0.009(2) -0.001(2)
N5 N 0.056(4) 0.039(4) 0.059(4) 0.001(3) 0.016(3) -0.013(3)
N6 N 0.030(3) 0.062(4) 0.030(3) 0.007(3) 0.006(3) 0.012(3)
N7 N 0.043(4) 0.083(5) 0.082(5) 0.003(4) -0.002(4) -0.031(4)
C1 C 0.052(5) 0.043(4) 0.035(4) -0.006(4) 0.013(3) 0.006(3)
C2 C 0.029(4) 0.062(5) 0.027(4) -0.011(4) -0.002(3) 0.010(3)
C3 C 0.041(6) 0.37(2) 0.035(5) -0.069(9) -0.008(4) 0.051(8)
C4 C 0.034(4) 0.111(8) 0.040(4) 0.008(5) 0.006(4) 0.027(5)
C5 C 0.044(4) 0.037(4) 0.056(5) 0.010(4) 0.024(4) -0.003(4)
C6 C 0.052(5) 0.055(5) 0.042(4) 0.013(4) 0.004(4) 0.000(4)
C7 C 0.031(4) 0.066(5) 0.049(5) 0.010(4) -0.007(3) -0.018(4)

loop_
_atom_type_symbol
_atom_type_scat_dispersion_real
_atom_type_scat_dispersion_imag
_atom_type_scat_source
C 0.0033 0.0016 'International Tables Vol C tables 4.2.6.8 and 6.1.1.1'
H 0.0000 0.0000 'International Tables Vol C tables 4.2.6.8 and 6.1.1.1'
Fe 0.3463 0.8444 'International Tables Vol C tables 4.2.6.8 and 6.1.1.1'
N 0.0061 0.0033 'International Tables Vol C tables 4.2.6.8 and 6.1.1.1'
Se -0.0929 2.2259 'International Tables Vol C tables 4.2.6.8 and 6.1.1.1'

loop_
_geom_angle_atom_site_label_1
_geom_angle_atom_site_label_2
_geom_angle_atom_site_label_3
_geom_angle_site_symmetry_1
_geom_angle_site_symmetry_3
_geom_angle
Fe1 Se1 Fe3 . 1_565 76.03(3)
Fe2 Se2 Fe2 . 3_765 69.57(3)
Fe2 Se2 Fe4 . 3_766 121.64(4)
Fe2 Se2 Fe4 3_765 3_766 69.86(3)
Fe1 Se3 Fe3 1_455 1_465 71.55(3)
Fe1 Se3 Fe3 1_455 3_665 110.42(3)
Fe1 Se3 Fe4 1_455 1_454 65.61(3)
Fe3 Se3 Fe3 1_465 3_665 75.27(3)
Fe3 Se3 Fe4 1_465 1_454 108.79(4)
Fe3 Se3 Fe4 3_665 1_454 70.40(3)
Fe1 Se4 Fe2 1_556 1_556 69.39(3)
Fe1 Se4 Fe4 1_556 . 67.32(3)
Fe2 Se4 Fe4 1_556 . 71.26(3)
Fe1 Se5 Fe2 . . 70.41(3)
Fe3 Se6 Fe4 3_766 . 74.30(3)
Se1 Fe1 Se3 . 1_655 105.35(4)
Se1 Fe1 Se4 . 1_554 109.26(4)
Se1 Fe1 Se5 . . 120.42(4)
Se1 Fe1 Fe2 . . 153.11(4)
Se1 Fe1 Fe4 . 1_554 130.72(4)
Se3 Fe1 Se4 1_655 1_554 111.66(4)
Se3 Fe1 Se5 1_655 . 106.62(4)
Se3 Fe1 Fe2 1_655 . 100.98(4)
Se3 Fe1 Fe4 1_655 1_554 56.88(3)
Se4 Fe1 Se5 1_554 . 103.58(4)
Se4 Fe1 Fe2 1_554 . 54.51(3)
Se4 Fe1 Fe4 1_554 1_554 55.68(3)
Se5 Fe1 Fe2 . . 54.97(3)
Se5 Fe1 Fe4 . 1_554 108.86(4)
Fe2 Fe1 Fe4 . 1_554 61.84(3)
Se2 Fe2 Se2 . 3_765 110.43(4)
Se2 Fe2 Se4 . 1_554 106.46(4)
Se2 Fe2 Se5 . . 114.71(4)
Se2 Fe2 Fe1 . . 146.46(4)
Se2 Fe2 Fe2 . 3_765 56.45(3)
Se2 Fe2 Se4 3_765 1_554 104.15(4)
Se2 Fe2 Se5 3_765 . 115.24(4)
Se2 Fe2 Fe1 3_765 . 102.08(3)
Se2 Fe2 Fe2 3_765 3_765 53.98(3)
Se4 Fe2 Se5 1_554 . 104.69(4)
Se4 Fe2 Fe1 1_554 . 56.10(3)
Se4 Fe2 Fe2 1_554 3_765 117.51(4)
Se5 Fe2 Fe1 . . 54.62(3)
Se5 Fe2 Fe2 . 3_765 137.74(4)
Fe1 Fe2 Fe2 . 3_765 154.90(4)
Se1 Fe3 Se3 1_545 1_645 106.14(4)
Se1 Fe3 Se3 1_545 3_665 117.72(4)
Se1 Fe3 Se6 1_545 3_766 108.61(4)
Se3 Fe3 Se3 1_645 3_665 104.73(3)
Se3 Fe3 Se6 1_645 3_766 112.48(4)
Se3 Fe3 Se6 3_665 3_766 107.24(4)
Se2 Fe4 Se3 3_766 1_656 100.85(4)
Se2 Fe4 Se4 3_766 . 105.40(4)
Se2 Fe4 Se6 3_766 . 123.50(4)
Se2 Fe4 Fe1 3_766 1_556 105.42(3)
Se3 Fe4 Se4 1_656 . 113.57(4)
Se3 Fe4 Se6 1_656 . 107.89(4)
Se3 Fe4 Fe1 1_656 1_556 57.51(3)
Se4 Fe4 Se6 . . 105.88(4)
Se4 Fe4 Fe1 . 1_556 57.00(3)
Se6 Fe4 Fe1 . 1_556 131.07(4)
Fe5 N3 C3 . . 107.6(2)
N1 C1 C2 . . 107.5(5)
N1 C1 H1c1 . . 109.47
N1 C1 H2c1 . . 109.47
C2 C1 H1c1 . . 109.47
C2 C1 H2c1 . . 109.47
H1c1 C1 H2c1 . . 111.4
N2 C2 C1 . . 109.0(4)
N2 C2 H1c2 . . 109.47
N2 C2 H2c2 . . 109.47
C1 C2 H1c2 . . 109.47
C1 C2 H2c2 . . 109.47
H1c2 C2 H2c2 . . 109.98
N3 C3 C4 . . 121.8(6)
N3 C3 H1c3 . . 109.47
N3 C3 H2c3 . . 109.47
C4 C3 H1c3 . . 109.47
C4 C3 H2c3 . . 109.47
H1c3 C3 H2c3 . . 93.5
N4 C4 C3 . . 117.1(4)
N4 C4 H1c4 . . 109.47
N4 C4 H2c4 . . 109.47
C3 C4 H1c4 . . 109.47
C3 C4 H2c4 . . 109.47
H1c4 C4 H2c4 . . 100.59
N5 C5 C6 . . 112.3(4)
N5 C5 H1c5 . . 109.47
N5 C5 H2c5 . . 109.47
C6 C5 H1c5 . . 109.47
C6 C5 H2c5 . . 109.47
H1c5 C5 H2c5 . . 106.48
N6 C6 C5 . . 111.8(4)
N6 C6 H1c6 . . 109.47
N6 C6 H2c6 . . 109.47
C5 C6 H1c6 . . 109.47
C5 C6 H2c6 . . 109.47
H1c6 C6 H2c6 . . 107
N7 C7 C7 . 3_655 116.0(5)
N7 C7 H1c7 . . 109.47
N7 C7 H2c7 . 1_554 109.47
C7 C7 H1c7 3_655 . 109.47
C7 C7 H2c7 3_655 1_554 109.47
H1c7 C7 H2c7 . 1_554 102.04

loop_
_geom_bond_atom_site_label_1
_geom_bond_atom_site_label_2
_geom_bond_site_symmetry_2
_geom_bond_distance
Se1 Fe1 . 2.3214(11)
Se1 Fe3 1_565 2.3368(11)
Se2 Fe2 . 2.3796(13)
Se2 Fe2 3_765 2.4519(12)
Se2 Fe4 3_766 2.4025(12)
Se3 Fe1 1_455 2.4734(12)
Se3 Fe3 1_465 2.4337(11)
Se3 Fe3 3_665 2.4500(11)
Se3 Fe4 1_454 2.4558(11)
Se4 Fe1 1_556 2.4276(11)
Se4 Fe2 1_556 2.3814(12)
Se4 Fe4 . 2.3908(13)
Se5 Fe1 . 2.3694(11)
Se5 Fe2 . 2.3797(12)
Se6 Fe3 3_766 2.3542(11)
Se6 Fe4 . 2.3282(11)
Fe1 Fe2 . 2.7378(15)
Fe1 Fe4 1_554 2.6707(14)
Fe2 Fe2 3_765 2.7569(13)
Fe5 N3 . 2.1991(18)
N1 C1 . 1.487(7)
N2 C2 . 1.484(7)
N3 C3 . 1.424(8)
N4 C4 . 1.446(6)
N5 C5 . 1.500(7)
N6 C6 . 1.451(7)
N7 C7 . 1.422(8)
C1 C2 . 1.489(8)
C1 H1c1 . 1.09
C1 H2c1 . 1.09
C2 H1c2 . 1.09
C2 H2c2 . 1.09
C3 C4 . 1.334(9)
C3 H1c3 . 1.09
C3 H2c3 . 1.09
C4 H1c4 . 1.09
C4 H2c4 . 1.09
C5 C6 . 1.464(8)
C5 H1c5 . 1.09
C5 H2c5 . 1.09
C6 H1c6 . 1.09
C6 H2c6 . 1.09
C7 C7 3_655 1.522(9)
C7 H1c7 . 1.09
C7 H2c7 1_554 1.09

loop_
_geom_hbond_atom_site_label_D
_geom_hbond_atom_site_label_H
_geom_hbond_atom_site_label_A
_geom_hbond_site_symmetry_A
_geom_hbond_distance_DH
_geom_hbond_distance_HA
_geom_hbond_distance_DA
_geom_hbond_angle_DHA
N1 H1n1 Se6 4_464 1.04 2.68 3.466(4) 132.23
N2 H1n2 Se4 3_666 1.04 2.68 3.640(3) 153.91
N2 H2n2 Se2 . 1.04 2.81 3.827(3) 165.55
N3 H1n3 Se5 2_645 1.04 2.60 3.604(4) 163.29
N3 H2n3 Se6 4_464 1.04 2.52 3.558(4) 175.26
N4 H1n4 Se5 1_455 1.04 2.61 3.530(3) 147.33
N4 H2n4 Se6 3_666 1.04 2.73 3.672(4) 150.65
N6 H1n6 Se1 2_645 1.04 2.71 3.623(4) 146.13
N6 H2n6 Se2 . 1.04 2.97 3.804(4) 137.41
N7 H2n7 Se4 3_666 1.04 2.96 3.830(4) 141.25
N7 H2n7 Se6 3_666 1.04 2.96 3.818(6) 139.78
C2 H2c2 Se4 1_554 1.09 2.84 3.652(6) 131.48
C5 H2c5 Se2 . 1.09 2.90 3.845(6) 144.74
C7 H1c7 Se3 3_665 1.09 2.80 3.791(7) 151.16
